data_7009316
loop_
_publ_author_name
'Nomiya, Kenji'
'Takahashi, Satoshi'
'Noguchi, Ryusuke'

_publ_section_title
;
 Synthesis and crystal structure of three silver(I) complexes with
 (S&#x200A;)-(+)-5-oxo-2-tetrahydrofurancarboxylic acid
 (S-Hothf&#x200A;) and its isomeric forms (R-Hothf and
 R,S-Hothf&#x200A;) showing wide spectra of effective antibacterial and
 antifungal activities. Chiral helical polymers in the solid state
 formed by self-assembly of the dimeric [Ag(othf&#x200A;)]2 cores
;
_journal_issue 8
_journal_name_full 'Journal of the Chemical Society, Dalton Transactions'
_journal_page_first 1343
_journal_paper_doi 10.1039/a910251p
_journal_year 2000
_chemical_formula_moiety 'C10 H10 Ag2 O8 '
_chemical_formula_sum 'C10 H10 Ag2 O8'
_chemical_formula_weight 473.92
_space_group_crystal_system monoclinic
_space_group_IT_number 15
_space_group_name_Hall '-C 2yc'
_space_group_name_H-M_alt 'C 1 2/c 1'
_cell_angle_alpha 90
_cell_angle_beta 102.58(1)
_cell_angle_gamma 90
_cell_formula_units_Z 4
_cell_length_a 23.766(4)
_cell_length_b 5.466(1)
_cell_length_c 10.128(1)
_cell_measurement_reflns_used 25
_cell_measurement_temperature 296.2
_cell_measurement_theta_max 15.0
_cell_measurement_theta_min 14.6
_cell_volume 1284.1(3)
_computing_cell_refinement 'MSC/AFC Diffractometer Control'
_computing_data_collection 'MSC/AFC Diffractometer Control'
_computing_data_reduction teXsan
_computing_publication_material teXsan
_computing_structure_refinement teXsan
_computing_structure_solution 'SIR97 (Altomare, et. al. 1997) '
_diffrn_ambient_temperature 296.2
_diffrn_measurement_device 'Rigaku AFC5S'
_diffrn_measurement_method \w-2\q
_diffrn_orient_matrix_UB_11 -0.00194
_diffrn_orient_matrix_UB_12 0.00175
_diffrn_orient_matrix_UB_13 0.09764
_diffrn_orient_matrix_UB_21 0.04081
_diffrn_orient_matrix_UB_22 -0.05832
_diffrn_orient_matrix_UB_23 0.02539
_diffrn_orient_matrix_UB_31 0.01376
_diffrn_orient_matrix_UB_32 0.17339
_diffrn_orient_matrix_UB_33 0.00754
_diffrn_radiation_detector 'scintillation counter'
_diffrn_radiation_monochromator graphite
_diffrn_radiation_source 'X-ray tube'
_diffrn_radiation_type 'Mo K\a'
_diffrn_radiation_wavelength 0.7107
_diffrn_reflns_av_R_equivalents 0.01710
_diffrn_reflns_limit_h_max 30
_diffrn_reflns_limit_h_min 0
_diffrn_reflns_limit_k_max 7
_diffrn_reflns_limit_k_min 0
_diffrn_reflns_limit_l_max 12
_diffrn_reflns_limit_l_min -13
_diffrn_reflns_number 1666
_diffrn_reflns_reduction_process 'Lp corrections applied'
_diffrn_reflns_theta_max 27.50
_diffrn_reflns_theta_min 2.98
_diffrn_standards_decay_% -0.21
_diffrn_standards_interval_count 150
_diffrn_standards_number 3
_exptl_absorpt_coefficient_mu 3.075
_exptl_absorpt_correction_T_max 0.999
_exptl_absorpt_correction_T_min 0.833
_exptl_absorpt_correction_type
;
"\y scans (North,Phillips & Matthews, 1968)"
;
_exptl_crystal_colour colorless
_exptl_crystal_density_diffrn 2.451
_exptl_crystal_density_meas ?
_exptl_crystal_description cubic
_exptl_crystal_F_000 912.00
_exptl_crystal_size_max 0.20
_exptl_crystal_size_mid 0.10
_exptl_crystal_size_min 0.10
_refine_diff_density_max 0.83
_refine_diff_density_min -1.18
_refine_ls_extinction_method none
_refine_ls_goodness_of_fit_all 1.439
_refine_ls_goodness_of_fit_ref 1.440
_refine_ls_hydrogen_treatment noref
_refine_ls_matrix_type full
_refine_ls_number_constraints 0
_refine_ls_number_parameters 91
_refine_ls_number_reflns 1090
_refine_ls_number_restraints 0
_refine_ls_R_factor_all 0.0322
_refine_ls_R_factor_gt 0.0320
_refine_ls_shift/su_max 0.0200
_refine_ls_shift/su_mean 0.0032
_refine_ls_structure_factor_coef F
_refine_ls_weighting_details 'w = 1/[\s^2^(Fo) + 0.00090|Fo|^2^]'
_refine_ls_weighting_scheme sigma
_refine_ls_wR_factor_all 0.0550
_refine_ls_wR_factor_ref 0.0550
_reflns_number_gt 1090
_reflns_number_total 1627
_reflns_threshold_expression I>2.00\s(I)
_cod_data_source_file a910251p.txt
_cod_data_source_block 3
_cod_original_cell_volume 1284.2(3)
_cod_original_sg_symbol_H-M 'C 2/c      '
_cod_original_formula_sum 'C10 H10 Ag2 O8 '
_cod_database_code 7009316

loop_
_space_group_symop_id
_space_group_symop_operation_xyz
1 '   +x,   +y,   +z'
2 '   -x,   +y,1/2-z'
3 '   -x,   -y,   -z'
4 '   +x,   -y,1/2+z'
5 '1/2+x,1/2+y,   +z'
6 1/2-x,1/2+y,1/2-z
7 '1/2-x,1/2-y,   -z'
8 1/2+x,1/2-y,1/2+z

loop_
_atom_site_label
_atom_site_fract_x
_atom_site_fract_y
_atom_site_fract_z
_atom_site_U_iso_or_equiv
_atom_site_adp_type
_atom_site_calc_flag
_atom_site_refinement_flags
_atom_site_occupancy
_atom_site_calc_attached_atom
Ag(1) 0.52301(2) 0.20895(7) -0.04614(4) 0.0575(2) Uani d . 1.00 .
O(1) 0.5659(1) -0.0249(5) -0.1680(3) 0.0397(8) Uani d . 1.00 .
O(2) 0.5352(1) 0.6395(6) -0.0820(3) 0.0500(9) Uani d . 1.00 .
O(3) 0.6781(2) -0.014(1) -0.3774(4) 0.092(2) Uani d . 1.00 .
O(4) 0.6139(1) -0.2839(6) -0.3367(3) 0.0464(9) Uani d . 1.00 .
C(2) 0.6640(2) -0.156(1) -0.3002(4) 0.047(1) Uani d . 1.00 .
C(3) 0.6947(2) -0.226(1) -0.1626(5) 0.053(1) Uani d . 1.00 .
C(4) 0.6620(2) -0.444(1) -0.1270(5) 0.062(2) Uani d . 1.00 .
C(5) 0.6025(2) -0.4099(7) -0.2198(4) 0.044(1) Uani d . 1.00 .
C(6) 0.5645(2) -0.2515(7) -0.1516(4) 0.036(1) Uani d . 1.00 .
H(1) 0.7338 -0.2633 -0.1615 0.060 Uiso calc . 1.00 .
H(2) 0.6938 -0.0934 -0.1006 0.060 Uiso calc . 1.00 .
H(3) 0.6792 -0.5960 -0.1479 0.072 Uiso calc . 1.00 .
H(4) 0.6601 -0.4481 -0.0345 0.072 Uiso calc . 1.00 .
H(5) 0.5845 -0.5613 -0.2462 0.052 Uiso calc . 1.00 .

loop_
_atom_site_aniso_label
_atom_site_aniso_U_11
_atom_site_aniso_U_22
_atom_site_aniso_U_33
_atom_site_aniso_U_12
_atom_site_aniso_U_13
_atom_site_aniso_U_23
Ag(1) 0.0785(3) 0.0284(2) 0.0816(3) 0.0059(2) 0.0528(2) 0.0009(2)
O(1) 0.045(2) 0.029(2) 0.050(2) -0.001(1) 0.022(1) -0.001(1)
O(2) 0.064(2) 0.027(1) 0.075(2) 0.004(1) 0.050(2) 0.008(1)
O(3) 0.083(3) 0.132(4) 0.062(2) -0.049(3) 0.020(2) 0.028(2)
O(4) 0.042(2) 0.062(2) 0.039(2) -0.013(1) 0.018(1) -0.005(1)
C(2) 0.038(2) 0.064(3) 0.042(2) -0.013(2) 0.016(2) -0.002(2)
C(3) 0.040(2) 0.078(4) 0.045(2) 0.009(2) 0.016(2) 0.001(2)
C(4) 0.068(3) 0.059(3) 0.071(3) 0.036(3) 0.039(3) 0.022(2)
C(5) 0.060(3) 0.025(2) 0.060(2) -0.002(2) 0.041(2) -0.005(2)
C(6) 0.039(2) 0.030(2) 0.044(2) 0.002(1) 0.019(2) 0.001(2)

loop_
_atom_type_symbol
_atom_type_oxidation_number
_atom_type_number_in_cell
_atom_type_scat_dispersion_real
_atom_type_scat_dispersion_imag
_atom_type_scat_source
C 0 40 0.002 0.002
;International Tables for Crystallography
"(1992, Vol. C, Table 6.1.1.2)"
;
H 0 40 0.000 0.000
;International Tables for Crystallography
"(1992, Vol. C, Table 6.1.1.2)"
;
O 0 32 0.008 0.006
;International Tables for Crystallography
"(1992, Vol. C, Table 6.1.1.2)"
;
Ag 0 8 -1.085 1.101
;International Tables for Crystallography
"(1992, Vol. C, Tables 4.2.6.8 and 6.1.1.1)"
;

loop_
_geom_angle_atom_site_label_1
_geom_angle_atom_site_label_2
_geom_angle_atom_site_label_3
_geom_angle
_geom_angle_site_symmetry_1
_geom_angle_site_symmetry_2
_geom_angle_site_symmetry_3
_geom_angle_publ_flag
Ag(1) Ag(1) O(1) 88.57(9) 3_655 3_655 3_655 yes
Ag(1) Ag(1) O(2) 157.27(8) 3_655 3_655 3_655 yes
Ag(1) Ag(1) O(2) 76.8(1) 3_655 3_655 3_655 yes
O(1) Ag(1) O(2) 113.7(1) 1_555 1_555 1_555 yes
O(1) Ag(1) O(2) 164.8(1) 1_555 1_555 1_555 yes
O(2) Ag(1) O(2) 80.6(1) 1_555 1_555 1_555 yes
Ag(1) O(1) C(6) 118.5(3) 1_555 1_555 1_555 yes
Ag(1) O(2) Ag(1) 99.4(1) 1_555 1_555 1_555 yes
Ag(1) O(2) C(6) 130.8(3) 1_555 1_555 1_555 yes
Ag(1) O(2) C(6) 129.8(3) 3_665 3_665 3_665 yes
C(2) O(4) C(5) 109.4(4) 1_555 1_555 1_555 yes
O(3) C(2) O(4) 120.5(5) 1_555 1_555 1_555 yes
O(3) C(2) C(3) 129.3(5) 1_555 1_555 1_555 yes
O(4) C(2) C(3) 110.3(5) 1_555 1_555 1_555 yes
C(2) C(3) C(4) 104.8(5) 1_555 1_555 1_555 yes
C(2) C(3) H(1) 110.3 1_555 1_555 1_555 no
C(2) C(3) H(2) 110.3 1_555 1_555 1_555 no
C(4) C(3) H(1) 112.4 1_555 1_555 1_555 no
C(4) C(3) H(2) 110.6 1_555 1_555 1_555 no
H(1) C(3) H(2) 108.4 1_555 1_555 1_555 no
C(3) C(4) C(5) 102.3(4) 1_555 1_555 1_555 yes
C(3) C(4) H(3) 111.2 1_555 1_555 1_555 no
C(3) C(4) H(4) 113.2 1_555 1_555 1_555 no
C(5) C(4) H(3) 110.3 1_555 1_555 1_555 no
C(5) C(4) H(4) 111.9 1_555 1_555 1_555 no
H(3) C(4) H(4) 107.8 1_555 1_555 1_555 no
O(4) C(5) C(4) 104.4(4) 1_555 1_555 1_555 yes
O(4) C(5) C(6) 109.7(4) 1_555 1_555 1_555 yes
O(4) C(5) H(5) 109.9 1_555 1_555 1_555 no
C(4) C(5) C(6) 110.5(4) 1_555 1_555 1_555 yes
C(4) C(5) H(5) 111.7 1_555 1_555 1_555 no
C(6) C(5) H(5) 110.6 1_555 1_555 1_555 no
O(1) C(6) O(2) 125.6(5) 1_555 1_555 1_555 yes
O(1) C(6) C(5) 117.9(4) 1_555 1_555 1_555 yes
O(2) C(6) C(5) 116.5(4) 1_545 1_545 1_545 yes

loop_
_geom_bond_atom_site_label_1
_geom_bond_atom_site_label_2
_geom_bond_distance
_geom_bond_site_symmetry_1
_geom_bond_site_symmetry_2
_geom_bond_publ_flag
Ag(1) Ag(1) 2.781(1) 1_555 1_555 yes
Ag(1) O(1) 2.178(3) 1_555 1_555 yes
Ag(1) O(2) 2.408(4) 1_555 1_555 yes
Ag(1) O(2) 2.250(3) 1_555 1_555 yes
O(1) C(6) 1.251(6) 1_555 1_555 yes
O(2) C(6) 1.246(6) 1_555 1_555 yes
O(3) C(2) 1.201(7) 1_555 1_555 yes
O(4) C(2) 1.362(6) 1_555 1_555 yes
O(4) C(5) 1.445(6) 1_555 1_555 yes
C(2) C(3) 1.475(8) 1_555 1_555 yes
C(3) C(4) 1.508(9) 1_555 1_555 yes
C(3) H(1) 0.95 1_555 1_555 no
C(3) H(2) 0.96 1_555 1_555 no
C(4) C(5) 1.529(8) 1_555 1_555 yes
C(4) H(3) 0.97 1_555 1_555 no
C(4) H(4) 0.95 1_555 1_555 no
C(5) C(6) 1.521(6) 1_555 1_555 yes
C(5) H(5) 0.94 1_555 1_555 no

loop_
_cod_changelog_entry_id
_cod_changelog_entry_author
_cod_changelog_entry_date
_cod_changelog_entry_text
1 'Vaitkus, Antanas' 2022-09-16T22:45:00+03:00
;
 Removed duplicate symmetry operations from the space group symmetry operation
 list and updated space group information.
;
